data_4314541
loop_
_publ_author_name
'Qi-Bing Bo'
'Guo-Xin Sun'
'Dong-Ling Geng'

_publ_section_title
;
 Novel Three-Dimensional Pillared-Layer Ln(III)-Cu(I) Coordination
 Polymers Featuring Spindle-Shaped Heterometallic Building Units
;
_journal_name_full 'Inorganic Chemistry'
_journal_page_first 561
_journal_page_last 571
_journal_paper_doi 10.1021/ic901730f
_journal_volume 49
_journal_year 2010
_chemical_formula_moiety 'C51 H33 Cu3 Gd N9 O12, 4(H2 O)'
_chemical_formula_sum 'C51 H41 Cu3 Gd N9 O16'
_chemical_formula_weight 1383.80
_chemical_name_systematic
; 
 ? 
;
_space_group_IT_number 13
_symmetry_cell_setting monoclinic
_symmetry_space_group_name_Hall '-P 2yc'
_symmetry_space_group_name_H-M 'P 1 2/c 1'
_atom_sites_solution_hydrogens geom
_atom_sites_solution_primary direct
_atom_sites_solution_secondary difmap
_audit_creation_method SHELXL-97
_cell_angle_alpha 90.00
_cell_angle_beta 105.03(3)
_cell_angle_gamma 90.00
_cell_formula_units_Z 4
_cell_length_a 23.550(5)
_cell_length_b 10.400(2)
_cell_length_c 21.530(4)
_cell_measurement_reflns_used 8959
_cell_measurement_temperature 293(2)
_cell_measurement_theta_max 25.00
_cell_measurement_theta_min 1.79
_cell_volume 5092.7(19)
_computing_cell_refinement 'Bruker SMART'
_computing_data_collection 'Bruker SMART'
_computing_data_reduction 'Bruker SAINT'
_computing_molecular_graphics 'Bruker SHELXTL'
_computing_publication_material 'Bruker SHELXTL'
_computing_structure_refinement 'SHELXL-97 (Sheldrick, 1997)'
_computing_structure_solution 'SHELXS-97 (Sheldrick, 1990)'
_diffrn_ambient_temperature 293(2)
_diffrn_measured_fraction_theta_full 0.997
_diffrn_measured_fraction_theta_max 0.997
_diffrn_measurement_device_type 'CCD area detector'
_diffrn_measurement_method 'phi and omega scans'
_diffrn_radiation_monochromator graphite
_diffrn_radiation_source 'fine-focus sealed tube'
_diffrn_radiation_type MoK\a
_diffrn_radiation_wavelength 0.71073
_diffrn_reflns_av_R_equivalents 0.0339
_diffrn_reflns_av_sigmaI/netI 0.0389
_diffrn_reflns_limit_h_max 17
_diffrn_reflns_limit_h_min -28
_diffrn_reflns_limit_k_max 12
_diffrn_reflns_limit_k_min -12
_diffrn_reflns_limit_l_max 25
_diffrn_reflns_limit_l_min -25
_diffrn_reflns_number 25772
_diffrn_reflns_theta_full 25.00
_diffrn_reflns_theta_max 25.00
_diffrn_reflns_theta_min 1.79
_exptl_absorpt_coefficient_mu 2.604
_exptl_absorpt_correction_T_max 0.5981
_exptl_absorpt_correction_T_min 0.4006
_exptl_absorpt_correction_type multi-scan
_exptl_absorpt_process_details sadabs
_exptl_crystal_colour yellowish
_exptl_crystal_density_diffrn 1.805
_exptl_crystal_density_method 'not measured'
_exptl_crystal_description block
_exptl_crystal_F_000 2756
_exptl_crystal_size_max 0.43
_exptl_crystal_size_mid 0.28
_exptl_crystal_size_min 0.22
_refine_diff_density_max 0.987
_refine_diff_density_min -1.096
_refine_diff_density_rms 0.132
_refine_ls_extinction_method none
_refine_ls_goodness_of_fit_ref 1.006
_refine_ls_hydrogen_treatment mixed
_refine_ls_matrix_type full
_refine_ls_number_parameters 748
_refine_ls_number_reflns 8959
_refine_ls_number_restraints 12
_refine_ls_restrained_S_all 1.006
_refine_ls_R_factor_all 0.0508
_refine_ls_R_factor_gt 0.0427
_refine_ls_shift/su_max 0.001
_refine_ls_shift/su_mean 0.000
_refine_ls_structure_factor_coef Fsqd
_refine_ls_weighting_details 'calc w=1/[\s^2^(Fo^2^)+(0.0850P)^2^+18.6720P] where P=(Fo^2^+2Fc^2^)/3'
_refine_ls_weighting_scheme calc
_refine_ls_wR_factor_gt 0.1316
_refine_ls_wR_factor_ref 0.1376
_reflns_number_gt 7667
_reflns_number_total 8959
_reflns_threshold_expression >2sigma(I)
_cod_data_source_file ic901730f_si_002_5.cif
_cod_data_source_block Gd-Cu
_cod_depositor_comments
;
The following automatic conversions were performed:

'_symmetry_cell_setting' value 'Monoclinic' changed to 'monoclinic'
according to the built-in table from CIF Core dictionary named
'cif_core.dic' version 2.4.1 from 2010-06-29.

Automatic conversion script
Id: cif_fix_values 1646 2011-03-28 12:23:43Z adriana 
;
_cod_original_cell_volume 5092.7(18)
_cod_database_code 4314541

loop_
_symmetry_equiv_pos_as_xyz
'x, y, z'
'-x, y, -z+1/2'
'-x, -y, -z'
'x, -y, z-1/2'

loop_
_atom_site_label
_atom_site_type_symbol
_atom_site_fract_x
_atom_site_fract_y
_atom_site_fract_z
_atom_site_U_iso_or_equiv
_atom_site_adp_type
_atom_site_occupancy
_atom_site_symmetry_multiplicity
_atom_site_calc_flag
_atom_site_refinement_flags
_atom_site_disorder_assembly
_atom_site_disorder_group
Cu1 Cu 0.21380(4) 0.33297(9) 0.29036(4) 0.0429(2) Uani 1 1 d . . .
Cu2 Cu 0.26912(4) 0.36309(9) 0.80522(4) 0.0469(2) Uani 1 1 d . . .
Cu3 Cu 0.31349(4) 0.95163(8) 0.62257(4) 0.0404(2) Uani 1 1 d . . .
Gd1 Gd 0.0000 0.22923(3) 0.2500 0.01999(12) Uani 1 2 d S . .
Gd2 Gd 0.5000 0.53171(4) 0.7500 0.02079(12) Uani 1 2 d S . .
C1 C -0.0320(3) 0.1233(7) 0.3828(3) 0.0357(14) Uani 1 1 d . . .
C2 C -0.0546(3) 0.0476(8) 0.4234(3) 0.0488(18) Uani 1 1 d . . .
H2 H -0.0442 0.0634 0.4675 0.059 Uiso 1 1 calc R . .
C3 C -0.0927(4) -0.0517(8) 0.3984(4) 0.057(2) Uani 1 1 d . . .
H3 H -0.1087 -0.1031 0.4249 0.068 Uiso 1 1 calc R . .
C4 C -0.1064(3) -0.0720(8) 0.3324(4) 0.0528(19) Uani 1 1 d . . .
H4 H -0.1306 -0.1400 0.3140 0.063 Uiso 1 1 calc R . .
C5 C -0.0837(3) 0.0096(6) 0.2946(3) 0.0329(14) Uani 1 1 d . . .
C6 C -0.0965(3) -0.0035(6) 0.2228(3) 0.0318(13) Uani 1 1 d . . .
C7 C -0.0099(3) 0.2339(7) 0.0966(3) 0.0376(15) Uani 1 1 d . . .
C8 C 0.0499(3) 0.5289(6) 0.2582(3) 0.0292(13) Uani 1 1 d . . .
C9 C 0.0517(3) 0.6617(6) 0.2592(4) 0.0466(18) Uani 1 1 d . . .
H9 H 0.0873 0.7051 0.2660 0.056 Uiso 1 1 calc R . .
C10 C 0.0000 0.7277(11) 0.2500 0.075(4) Uani 1 2 d S . .
H10 H 0.0000 0.8171 0.2500 0.090 Uiso 1 2 calc SR . .
C11 C 0.1028(2) 0.4451(6) 0.2648(3) 0.0267(12) Uani 1 1 d . . .
C12 C 0.3033(3) 0.3246(6) 0.0033(3) 0.0360(14) Uani 1 1 d . . .
H12 H 0.3370 0.3148 0.0369 0.043 Uiso 1 1 calc R . .
C13 C 0.2489(3) 0.3339(6) 0.0159(3) 0.0292(13) Uani 1 1 d . . .
C14 C 0.2418(3) 0.3259(6) 0.0827(3) 0.0308(13) Uani 1 1 d . . .
C15 C 0.1901(3) 0.2821(7) 0.0950(3) 0.0409(16) Uani 1 1 d . . .
H15 H 0.1591 0.2542 0.0615 0.049 Uiso 1 1 calc R . .
C16 C 0.1854(3) 0.2806(8) 0.1570(3) 0.0478(18) Uani 1 1 d . . .
H16 H 0.1504 0.2512 0.1645 0.057 Uiso 1 1 calc R . .
C17 C 0.2779(3) 0.3607(6) 0.1949(3) 0.0383(15) Uani 1 1 d . . .
H17 H 0.3084 0.3874 0.2293 0.046 Uiso 1 1 calc R . .
C18 C 0.2865(3) 0.3664(6) 0.1349(3) 0.0322(13) Uani 1 1 d . . .
H18 H 0.3218 0.3970 0.1289 0.039 Uiso 1 1 calc R . .
C19 C 0.1769(3) 0.2806(7) 0.4045(3) 0.0389(16) Uani 1 1 d . . .
H19 H 0.1407 0.2623 0.3762 0.047 Uiso 1 1 calc R . .
C20 C 0.2741(3) 0.3309(6) 0.4219(3) 0.0348(14) Uani 1 1 d . . .
H20 H 0.3062 0.3486 0.4056 0.042 Uiso 1 1 calc R . .
C21 C 0.2824(3) 0.3306(6) 0.4876(3) 0.0333(14) Uani 1 1 d . . .
H21 H 0.3194 0.3467 0.5148 0.040 Uiso 1 1 calc R . .
C22 C 0.1816(3) 0.2793(6) 0.4696(3) 0.0349(14) Uani 1 1 d . . .
H22 H 0.1489 0.2605 0.4847 0.042 Uiso 1 1 calc R . .
C23 C 0.2351(3) 0.3060(6) 0.5125(3) 0.0281(12) Uani 1 1 d . . .
C24 C 0.2418(3) 0.3109(6) 0.5826(3) 0.0297(13) Uani 1 1 d . . .
C25 C 0.1950(3) 0.3466(6) 0.6073(3) 0.0341(14) Uani 1 1 d . . .
H25 H 0.1582 0.3627 0.5798 0.041 Uiso 1 1 calc R . .
C26 C 0.2041(3) 0.3578(6) 0.6728(3) 0.0363(14) Uani 1 1 d . . .
H26 H 0.1723 0.3793 0.6888 0.044 Uiso 1 1 calc R . .
C27 C 0.3011(3) 0.3055(7) 0.6902(3) 0.0377(15) Uani 1 1 d . . .
H27 H 0.3380 0.2917 0.7182 0.045 Uiso 1 1 calc R . .
C28 C 0.2952(3) 0.2900(6) 0.6258(3) 0.0338(14) Uani 1 1 d . . .
H28 H 0.3274 0.2653 0.6112 0.041 Uiso 1 1 calc R . .
C29 C 0.3074(3) 0.3300(6) 0.9409(3) 0.0377(15) Uani 1 1 d . . .
H29 H 0.3443 0.3240 0.9330 0.045 Uiso 1 1 calc R . .
C30 C 0.2077(3) 0.3506(7) 0.9031(3) 0.0425(16) Uani 1 1 d . . .
H30 H 0.1745 0.3576 0.8687 0.051 Uiso 1 1 calc R . .
C31 C 0.2001(3) 0.3480(7) 0.9642(3) 0.0436(16) Uani 1 1 d . . .
H31 H 0.1628 0.3557 0.9708 0.052 Uiso 1 1 calc R . .
C32 C 0.2637(3) 0.9883(7) 0.2258(3) 0.0375(15) Uani 1 1 d . . .
H32 H 0.2333 0.9542 0.1934 0.045 Uiso 1 1 calc R . .
C33 C 0.2607(3) 0.9766(6) 0.2885(3) 0.0349(14) Uani 1 1 d . . .
H33 H 0.2294 0.9336 0.2981 0.042 Uiso 1 1 calc R . .
C34 C 0.3047(3) 1.0294(6) 0.3371(3) 0.0308(13) Uani 1 1 d . . .
C35 C 0.3496(3) 1.0937(7) 0.3193(3) 0.0443(17) Uani 1 1 d . . .
H35 H 0.3798 1.1317 0.3505 0.053 Uiso 1 1 calc R . .
C36 C 0.3035(3) 1.0166(6) 0.4055(3) 0.0310(13) Uani 1 1 d . . .
C37 C 0.2533(3) 0.9920(6) 0.4240(3) 0.0341(14) Uani 1 1 d . . .
H37 H 0.2178 0.9836 0.3930 0.041 Uiso 1 1 calc R . .
C38 C 0.2548(3) 0.9797(6) 0.4877(3) 0.0330(14) Uani 1 1 d . . .
H38 H 0.2201 0.9620 0.4989 0.040 Uiso 1 1 calc R . .
C39 C 0.3551(3) 1.0310(6) 0.4542(3) 0.0374(15) Uani 1 1 d . . .
H39 H 0.3903 1.0493 0.4441 0.045 Uiso 1 1 calc R . .
C40 C 0.3538(3) 1.0182(6) 0.5165(3) 0.0381(15) Uani 1 1 d . . .
H40 H 0.3887 1.0278 0.5485 0.046 Uiso 1 1 calc R . .
C41 C 0.3495(3) 0.8987(7) 0.7559(3) 0.0406(16) Uani 1 1 d . . .
H41 H 0.3795 0.8531 0.7450 0.049 Uiso 1 1 calc R . .
C42 C 0.4323(3) 0.7580(6) 0.6542(3) 0.0280(13) Uani 1 1 d . . .
C43 C 0.3976(3) 0.5013(7) 0.8273(3) 0.0377(15) Uani 1 1 d . . .
C44 C 0.4396(3) 0.5933(6) 0.8705(3) 0.0348(14) Uani 1 1 d . . .
C45 C 0.5210(3) 0.7190(6) 0.8790(3) 0.0329(14) Uani 1 1 d . . .
C46 C 0.5214(3) 0.7566(8) 0.9406(3) 0.0497(19) Uani 1 1 d . . .
H46 H 0.5497 0.8134 0.9635 0.060 Uiso 1 1 calc R . .
C47 C 0.4785(4) 0.7072(9) 0.9673(4) 0.061(2) Uani 1 1 d . . .
H47 H 0.4779 0.7300 1.0089 0.073 Uiso 1 1 calc R . .
C48 C 0.4370(3) 0.6249(8) 0.9325(3) 0.0502(19) Uani 1 1 d . . .
H48 H 0.4079 0.5910 0.9498 0.060 Uiso 1 1 calc R . .
C49 C 0.4454(3) 0.3180(7) 0.6408(3) 0.0371(15) Uani 1 1 d . . .
C50 C 0.4740(3) 0.2336(6) 0.6966(3) 0.0436(17) Uani 1 1 d . . .
C51 C 0.4730(4) 0.1021(8) 0.6957(5) 0.079(3) Uani 1 1 d . . .
H51 H 0.4542 0.0579 0.6586 0.094 Uiso 1 1 calc R . .
C52 C 0.5000 0.0375(13) 0.7500 0.113(8) Uani 1 2 d S . .
H52 H 0.5000 -0.0519 0.7500 0.136 Uiso 1 2 calc SR . .
N1 N 0.2282(2) 0.3190(5) 0.2074(2) 0.0359(12) Uani 1 1 d . . .
N2 N 0.2223(2) 0.3071(5) 0.3803(2) 0.0327(12) Uani 1 1 d . . .
N3 N 0.2568(3) 0.3394(5) 0.7150(2) 0.0387(13) Uani 1 1 d . . .
N4 N 0.2598(2) 0.3435(5) 0.8906(2) 0.0355(12) Uani 1 1 d . . .
N5 N 0.4812(2) 0.6388(5) 0.8456(2) 0.0303(11) Uani 1 1 d . . .
N6 N 0.5000 0.2978(7) 0.7500 0.0359(17) Uani 1 2 d S . .
N7 N 0.3043(3) 0.9922(5) 0.5339(2) 0.0363(12) Uani 1 1 d . . .
N8 N 0.0000 0.4657(7) 0.2500 0.0294(16) Uani 1 2 d S . .
N9 N 0.3085(2) 0.9535(5) 0.7091(2) 0.0362(12) Uani 1 1 d . . .
N10 N -0.0468(2) 0.1046(5) 0.3195(2) 0.0312(11) Uani 1 1 d . . .
O1 O 0.3518(2) 0.4756(7) 0.8422(2) 0.0646(17) Uani 1 1 d . . .
O2 O 0.4124(2) 0.4650(5) 0.7786(2) 0.0420(11) Uani 1 1 d . . .
O3 O 0.4453(2) 0.4366(5) 0.6529(2) 0.0444(11) Uani 1 1 d . . .
O4 O 0.4227(2) 0.2658(5) 0.5882(2) 0.0538(14) Uani 1 1 d . . .
O5 O 0.4348(2) 0.7029(4) 0.7059(2) 0.0361(10) Uani 1 1 d . . .
O6 O 0.3970(2) 0.8418(5) 0.6280(2) 0.0405(11) Uani 1 1 d . . .
O7 O 0.09362(18) 0.3269(4) 0.25898(19) 0.0319(9) Uani 1 1 d . . .
O8 O 0.15220(18) 0.4974(4) 0.2752(2) 0.0339(10) Uani 1 1 d . . .
O9 O -0.0674(2) 0.0709(4) 0.1963(2) 0.0383(10) Uani 1 1 d . . .
O10 O -0.1329(2) -0.0842(5) 0.1949(2) 0.0481(12) Uani 1 1 d . . .
O11 O -0.0233(2) 0.2955(4) 0.1403(2) 0.0379(10) Uani 1 1 d . . .
O12 O -0.0272(3) 0.2595(6) 0.0378(2) 0.0676(17) Uani 1 1 d . . .
O13 O 0.1069(4) 0.9492(13) 0.4401(4) 0.123(4) Uani 1 1 d D . .
O14 O 0.0345(5) 0.7262(11) 0.4438(5) 0.132(4) Uani 1 1 d D . .
O15 O 0.9197(4) 0.5055(8) 0.4950(4) 0.105(3) Uani 1 1 d D . .
O16 O 0.9495(6) 0.5291(10) 0.3811(4) 0.154(5) Uani 1 1 d D . .
H1W H 0.111(4) 0.990(8) 0.409(3) 0.080 Uiso 1 1 d D . .
H2W H 0.080(3) 0.897(8) 0.432(4) 0.080 Uiso 1 1 d D . .
H3W H 0.006(2) 0.740(10) 0.458(4) 0.080 Uiso 1 1 d D . .
H4W H 0.027(3) 0.697(10) 0.407(2) 0.080 Uiso 1 1 d D . .
H5W H 0.928(5) 0.533(7) 0.5327(11) 0.080 Uiso 1 1 d D . .
H6W H 0.938(4) 0.436(4) 0.491(4) 0.080 Uiso 1 1 d D . .
H7W H 0.954(4) 0.551(8) 0.4188(15) 0.080 Uiso 1 1 d D . .
H8W H 0.973(3) 0.474(8) 0.376(4) 0.080 Uiso 1 1 d D . .

loop_
_atom_site_aniso_label
_atom_site_aniso_U_11
_atom_site_aniso_U_22
_atom_site_aniso_U_33
_atom_site_aniso_U_23
_atom_site_aniso_U_13
_atom_site_aniso_U_12
Cu1 0.0481(5) 0.0635(6) 0.0195(4) 0.0045(4) 0.0131(3) 0.0154(4)
Cu2 0.0706(6) 0.0531(5) 0.0198(4) -0.0004(3) 0.0169(4) -0.0008(5)
Cu3 0.0538(5) 0.0508(5) 0.0187(4) -0.0001(3) 0.0132(3) 0.0003(4)
Gd1 0.0223(2) 0.0208(2) 0.0176(2) 0.000 0.00634(15) 0.000
Gd2 0.0200(2) 0.0263(2) 0.0158(2) 0.000 0.00434(14) 0.000
C1 0.032(3) 0.046(4) 0.029(3) 0.008(3) 0.010(3) 0.005(3)
C2 0.054(4) 0.063(5) 0.029(3) 0.012(3) 0.011(3) -0.004(4)
C3 0.062(5) 0.063(5) 0.050(5) 0.023(4) 0.022(4) -0.006(4)
C4 0.051(4) 0.047(4) 0.063(5) 0.014(4) 0.020(4) -0.005(4)
C5 0.029(3) 0.028(3) 0.042(4) 0.003(3) 0.011(3) 0.003(3)
C6 0.024(3) 0.027(3) 0.044(4) -0.004(3) 0.008(3) 0.001(3)
C7 0.039(4) 0.051(4) 0.024(3) 0.002(3) 0.011(3) -0.003(3)
C8 0.028(3) 0.033(3) 0.028(3) -0.001(2) 0.009(2) 0.000(3)
C9 0.035(4) 0.031(4) 0.076(5) 0.003(3) 0.018(4) -0.003(3)
C10 0.051(7) 0.029(6) 0.139(14) 0.000 0.016(8) 0.000
C11 0.023(3) 0.036(3) 0.024(3) 0.004(2) 0.010(2) 0.004(3)
C12 0.041(4) 0.043(4) 0.025(3) 0.005(3) 0.011(3) 0.004(3)
C13 0.034(3) 0.032(3) 0.023(3) 0.005(2) 0.012(2) 0.005(3)
C14 0.039(3) 0.033(3) 0.024(3) 0.001(2) 0.014(3) 0.001(3)
C15 0.041(4) 0.061(5) 0.022(3) 0.000(3) 0.010(3) -0.005(3)
C16 0.041(4) 0.077(5) 0.029(3) 0.004(3) 0.016(3) -0.004(4)
C17 0.043(4) 0.043(4) 0.026(3) -0.005(3) 0.003(3) 0.009(3)
C18 0.035(3) 0.036(3) 0.027(3) 0.001(3) 0.011(3) 0.004(3)
C19 0.040(4) 0.058(4) 0.020(3) 0.000(3) 0.010(3) -0.001(3)
C20 0.035(3) 0.043(4) 0.030(3) 0.008(3) 0.015(3) 0.008(3)
C21 0.033(3) 0.043(4) 0.026(3) 0.000(3) 0.011(3) -0.001(3)
C22 0.031(3) 0.049(4) 0.028(3) -0.002(3) 0.014(3) 0.000(3)
C23 0.034(3) 0.029(3) 0.021(3) 0.000(2) 0.006(2) 0.004(3)
C24 0.037(3) 0.035(3) 0.020(3) -0.002(2) 0.011(2) 0.000(3)
C25 0.037(3) 0.040(4) 0.028(3) -0.004(3) 0.012(3) -0.003(3)
C26 0.040(4) 0.046(4) 0.027(3) -0.001(3) 0.016(3) 0.003(3)
C27 0.031(3) 0.053(4) 0.027(3) -0.004(3) 0.006(3) 0.000(3)
C28 0.030(3) 0.045(4) 0.028(3) -0.001(3) 0.012(3) -0.003(3)
C29 0.044(4) 0.046(4) 0.025(3) 0.003(3) 0.013(3) 0.000(3)
C30 0.040(4) 0.063(5) 0.023(3) 0.008(3) 0.005(3) 0.001(3)
C31 0.044(4) 0.059(5) 0.028(3) 0.006(3) 0.010(3) 0.001(3)
C32 0.038(4) 0.051(4) 0.024(3) -0.003(3) 0.009(3) -0.009(3)
C33 0.034(3) 0.045(4) 0.026(3) 0.003(3) 0.008(3) -0.006(3)
C34 0.042(4) 0.030(3) 0.022(3) 0.003(2) 0.012(3) 0.003(3)
C35 0.045(4) 0.060(5) 0.029(3) -0.003(3) 0.011(3) -0.019(3)
C36 0.038(3) 0.033(3) 0.024(3) 0.004(2) 0.011(3) -0.005(3)
C37 0.037(3) 0.042(4) 0.022(3) 0.003(3) 0.006(3) 0.000(3)
C38 0.037(3) 0.037(3) 0.028(3) 0.004(3) 0.014(3) 0.003(3)
C39 0.036(3) 0.047(4) 0.030(3) 0.008(3) 0.010(3) -0.002(3)
C40 0.040(4) 0.046(4) 0.025(3) 0.004(3) 0.002(3) -0.007(3)
C41 0.042(4) 0.053(4) 0.029(3) 0.000(3) 0.013(3) 0.014(3)
C42 0.026(3) 0.033(3) 0.024(3) 0.001(2) 0.004(2) 0.000(3)
C43 0.031(3) 0.054(4) 0.030(3) 0.006(3) 0.010(3) -0.007(3)
C44 0.030(3) 0.046(4) 0.031(3) 0.002(3) 0.012(3) 0.000(3)
C45 0.036(3) 0.038(3) 0.025(3) -0.006(3) 0.008(3) -0.003(3)
C46 0.048(4) 0.068(5) 0.036(4) -0.016(4) 0.017(3) -0.008(4)
C47 0.060(5) 0.096(7) 0.032(4) -0.015(4) 0.023(4) -0.011(5)
C48 0.041(4) 0.083(6) 0.033(4) 0.002(4) 0.021(3) -0.002(4)
C49 0.028(3) 0.053(4) 0.031(3) -0.014(3) 0.010(3) -0.012(3)
C50 0.038(4) 0.038(4) 0.049(4) -0.009(3) 0.000(3) -0.004(3)
C51 0.079(6) 0.041(4) 0.091(7) -0.018(5) -0.021(5) 0.009(5)
C52 0.128(15) 0.038(7) 0.125(15) 0.000 -0.052(12) 0.000
N1 0.041(3) 0.047(3) 0.022(3) 0.004(2) 0.012(2) 0.008(3)
N2 0.036(3) 0.044(3) 0.019(2) 0.006(2) 0.009(2) 0.008(2)
N3 0.051(3) 0.044(3) 0.021(3) -0.003(2) 0.010(2) -0.007(3)
N4 0.043(3) 0.043(3) 0.023(3) 0.001(2) 0.014(2) -0.007(3)
N5 0.029(3) 0.039(3) 0.024(2) 0.002(2) 0.010(2) 0.004(2)
N6 0.031(4) 0.036(4) 0.039(4) 0.000 0.006(3) 0.000
N7 0.049(3) 0.037(3) 0.023(3) 0.006(2) 0.009(2) 0.008(3)
N8 0.032(4) 0.030(4) 0.026(4) 0.000 0.007(3) 0.000
N9 0.041(3) 0.050(3) 0.020(2) 0.001(2) 0.011(2) 0.001(3)
N10 0.028(3) 0.033(3) 0.033(3) 0.007(2) 0.007(2) 0.005(2)
O1 0.046(3) 0.111(5) 0.041(3) -0.008(3) 0.018(2) -0.032(3)
O2 0.032(2) 0.058(3) 0.037(3) -0.004(2) 0.010(2) -0.009(2)
O3 0.052(3) 0.046(3) 0.029(2) -0.004(2) 0.000(2) -0.014(2)
O4 0.054(3) 0.068(3) 0.040(3) -0.024(3) 0.013(2) -0.010(3)
O5 0.042(3) 0.041(2) 0.029(2) 0.0061(19) 0.0165(19) 0.010(2)
O6 0.038(2) 0.050(3) 0.036(2) 0.011(2) 0.015(2) 0.015(2)
O7 0.032(2) 0.030(2) 0.034(2) 0.0001(18) 0.0081(18) 0.0000(18)
O8 0.024(2) 0.040(2) 0.037(2) 0.0021(19) 0.0063(18) -0.0044(19)
O9 0.041(3) 0.040(2) 0.036(2) -0.005(2) 0.014(2) -0.008(2)
O10 0.042(3) 0.038(3) 0.061(3) -0.010(2) 0.007(2) -0.007(2)
O11 0.044(3) 0.044(3) 0.028(2) 0.0029(19) 0.012(2) 0.005(2)
O12 0.082(4) 0.087(4) 0.032(3) 0.012(3) 0.012(3) 0.025(3)
O13 0.089(6) 0.209(12) 0.076(5) 0.028(6) 0.029(5) -0.016(6)
O14 0.187(10) 0.113(7) 0.130(8) 0.004(6) 0.103(8) 0.022(7)
O15 0.069(5) 0.106(6) 0.133(7) -0.039(5) 0.014(5) 0.005(5)
O16 0.253(14) 0.129(9) 0.060(5) -0.005(5) 0.007(7) 0.065(9)

loop_
_atom_type_symbol
_atom_type_description
_atom_type_scat_dispersion_real
_atom_type_scat_dispersion_imag
_atom_type_scat_source
C C 0.0033 0.0016 'International Tables Vol C Tables 4.2.6.8 and 6.1.1.4'
H H 0.0000 0.0000 'International Tables Vol C Tables 4.2.6.8 and 6.1.1.4'
N N 0.0061 0.0033 'International Tables Vol C Tables 4.2.6.8 and 6.1.1.4'
O O 0.0106 0.0060 'International Tables Vol C Tables 4.2.6.8 and 6.1.1.4'
Cu Cu 0.3201 1.2651 'International Tables Vol C Tables 4.2.6.8 and 6.1.1.4'
Gd Gd -0.1653 3.9035 'International Tables Vol C Tables 4.2.6.8 and 6.1.1.4'

loop_
_geom_angle_atom_site_label_1
_geom_angle_atom_site_label_2
_geom_angle_atom_site_label_3
_geom_angle
_geom_angle_site_symmetry_1
_geom_angle_site_symmetry_3
_geom_angle_publ_flag
N1 Cu1 N2 159.9(2) . . ?
N1 Cu1 O8 100.9(2) . . ?
N2 Cu1 O8 98.65(19) . . ?
N3 Cu2 N4 159.9(2) . . ?
N3 Cu2 O1 108.7(2) . . ?
N4 Cu2 O1 91.1(2) . . ?
N9 Cu3 N7 163.4(2) . . ?
N9 Cu3 O6 103.3(2) . . ?
N7 Cu3 O6 92.0(2) . . ?
O9 Gd1 O9 91.9(2) . 2 ?
O9 Gd1 O11 76.36(16) . . ?
O9 Gd1 O11 129.63(15) 2 . ?
O9 Gd1 O11 129.63(15) . 2 ?
O9 Gd1 O11 76.36(16) 2 2 ?
O11 Gd1 O11 146.4(2) . 2 ?
O9 Gd1 O7 145.27(14) . . ?
O9 Gd1 O7 76.64(15) 2 . ?
O11 Gd1 O7 85.87(15) . . ?
O11 Gd1 O7 79.98(15) 2 . ?
O9 Gd1 O7 76.64(15) . 2 ?
O9 Gd1 O7 145.27(14) 2 2 ?
O11 Gd1 O7 79.98(15) . 2 ?
O11 Gd1 O7 85.87(15) 2 2 ?
O7 Gd1 O7 129.7(2) . 2 ?
O9 Gd1 N10 71.58(15) . 2 ?
O9 Gd1 N10 65.14(16) 2 2 ?
O11 Gd1 N10 64.67(16) . 2 ?
O11 Gd1 N10 137.24(16) 2 2 ?
O7 Gd1 N10 73.87(15) . 2 ?
O7 Gd1 N10 136.73(15) 2 2 ?
O9 Gd1 N10 65.14(16) . . ?
O9 Gd1 N10 71.58(15) 2 . ?
O11 Gd1 N10 137.24(16) . . ?
O11 Gd1 N10 64.67(16) 2 . ?
O7 Gd1 N10 136.73(15) . . ?
O7 Gd1 N10 73.87(15) 2 . ?
N10 Gd1 N10 116.0(2) 2 . ?
O9 Gd1 N8 134.03(11) . . ?
O9 Gd1 N8 134.03(12) 2 . ?
O11 Gd1 N8 73.19(11) . . ?
O11 Gd1 N8 73.19(11) 2 . ?
O7 Gd1 N8 64.85(10) . . ?
O7 Gd1 N8 64.85(10) 2 . ?
N10 Gd1 N8 121.98(12) 2 . ?
N10 Gd1 N8 121.98(12) . . ?
O3 Gd2 O3 130.6(2) . 2_656 ?
O3 Gd2 O5 144.18(15) . 2_656 ?
O3 Gd2 O5 79.28(17) 2_656 2_656 ?
O3 Gd2 O5 79.28(17) . . ?
O3 Gd2 O5 144.18(15) 2_656 . ?
O5 Gd2 O5 83.2(2) 2_656 . ?
O3 Gd2 O2 87.67(17) . 2_656 ?
O3 Gd2 O2 78.42(16) 2_656 2_656 ?
O5 Gd2 O2 79.10(16) 2_656 2_656 ?
O5 Gd2 O2 128.37(15) . 2_656 ?
O3 Gd2 O2 78.42(16) . . ?
O3 Gd2 O2 87.67(17) 2_656 . ?
O5 Gd2 O2 128.37(15) 2_656 . ?
O5 Gd2 O2 79.10(16) . . ?
O2 Gd2 O2 146.4(2) 2_656 . ?
O3 Gd2 N6 65.30(12) . . ?
O3 Gd2 N6 65.30(12) 2_656 . ?
O5 Gd2 N6 138.39(11) 2_656 . ?
O5 Gd2 N6 138.39(11) . . ?
O2 Gd2 N6 73.22(12) 2_656 . ?
O2 Gd2 N6 73.22(12) . . ?
O3 Gd2 N5 138.33(17) . . ?
O3 Gd2 N5 68.17(16) 2_656 . ?
O5 Gd2 N5 64.44(15) 2_656 . ?
O5 Gd2 N5 76.11(15) . . ?
O2 Gd2 N5 133.84(16) 2_656 . ?
O2 Gd2 N5 64.32(16) . . ?
N6 Gd2 N5 116.68(12) . . ?
O3 Gd2 N5 68.18(16) . 2_656 ?
O3 Gd2 N5 138.33(17) 2_656 2_656 ?
O5 Gd2 N5 76.11(15) 2_656 2_656 ?
O5 Gd2 N5 64.44(15) . 2_656 ?
O2 Gd2 N5 64.32(16) 2_656 2_656 ?
O2 Gd2 N5 133.84(16) . 2_656 ?
N6 Gd2 N5 116.68(12) . 2_656 ?
N5 Gd2 N5 126.6(2) . 2_656 ?
N10 C1 C2 121.5(6) . . ?
N10 C1 C7 113.0(5) . 2 ?
C2 C1 C7 125.4(6) . 2 ?
C3 C2 C1 119.8(7) . . ?
C3 C2 H2 120.1 . . ?
C1 C2 H2 120.1 . . ?
C2 C3 C4 117.9(7) . . ?
C2 C3 H3 121.1 . . ?
C4 C3 H3 121.1 . . ?
C5 C4 C3 119.2(7) . . ?
C5 C4 H4 120.4 . . ?
C3 C4 H4 120.4 . . ?
N10 C5 C4 122.1(6) . . ?
N10 C5 C6 114.6(5) . . ?
C4 C5 C6 123.2(6) . . ?
O10 C6 O9 125.7(6) . . ?
O10 C6 C5 119.3(6) . . ?
O9 C6 C5 115.0(5) . . ?
O11 C7 O12 125.0(7) . . ?
O11 C7 C1 116.5(5) . 2 ?
O12 C7 C1 118.4(6) . 2 ?
N8 C8 C9 121.6(6) . . ?
N8 C8 C11 114.4(5) . . ?
C9 C8 C11 123.9(6) . . ?
C10 C9 C8 118.4(7) . . ?
C10 C9 H9 120.8 . . ?
C8 C9 H9 120.8 . . ?
C9 C10 C9 119.7(10) . 2 ?
C9 C10 H10 120.1 . . ?
C9 C10 H10 120.1 2 . ?
O7 C11 O8 125.1(5) . . ?
O7 C11 C8 116.5(5) . . ?
O8 C11 C8 118.5(5) . . ?
C29 C12 C13 119.6(6) 1_554 . ?
C29 C12 H12 120.2 1_554 . ?
C13 C12 H12 120.2 . . ?
C12 C13 C31 117.9(5) . 1_554 ?
C12 C13 C14 121.8(5) . . ?
C31 C13 C14 120.3(6) 1_554 . ?
C15 C14 C18 117.6(5) . . ?
C15 C14 C13 121.6(6) . . ?
C18 C14 C13 120.8(5) . . ?
C16 C15 C14 119.2(6) . . ?
C16 C15 H15 120.4 . . ?
C14 C15 H15 120.4 . . ?
N1 C16 C15 123.6(7) . . ?
N1 C16 H16 118.2 . . ?
C15 C16 H16 118.2 . . ?
N1 C17 C18 123.9(6) . . ?
N1 C17 H17 118.0 . . ?
C18 C17 H17 118.0 . . ?
C17 C18 C14 119.1(6) . . ?
C17 C18 H18 120.4 . . ?
C14 C18 H18 120.4 . . ?
N2 C19 C22 122.6(6) . . ?
N2 C19 H19 118.7 . . ?
C22 C19 H19 118.7 . . ?
N2 C20 C21 123.4(6) . . ?
N2 C20 H20 118.3 . . ?
C21 C20 H20 118.3 . . ?
C20 C21 C23 119.0(6) . . ?
C20 C21 H21 120.5 . . ?
C23 C21 H21 120.5 . . ?
C19 C22 C23 119.6(6) . . ?
C19 C22 H22 120.2 . . ?
C23 C22 H22 120.2 . . ?
C21 C23 C22 117.8(5) . . ?
C21 C23 C24 120.6(5) . . ?
C22 C23 C24 121.6(5) . . ?
C28 C24 C25 117.4(5) . . ?
C28 C24 C23 121.4(5) . . ?
C25 C24 C23 121.0(5) . . ?
C26 C25 C24 119.1(6) . . ?
C26 C25 H25 120.5 . . ?
C24 C25 H25 120.5 . . ?
N3 C26 C25 123.4(6) . . ?
N3 C26 H26 118.3 . . ?
C25 C26 H26 118.3 . . ?
N3 C27 C28 123.4(6) . . ?
N3 C27 H27 118.3 . . ?
C28 C27 H27 118.3 . . ?
C27 C28 C24 120.2(6) . . ?
C27 C28 H28 119.9 . . ?
C24 C28 H28 119.9 . . ?
N4 C29 C12 122.3(6) . 1_556 ?
N4 C29 H29 118.9 . . ?
C12 C29 H29 118.8 1_556 . ?
N4 C30 C31 123.4(6) . . ?
N4 C30 H30 118.3 . . ?
C31 C30 H30 118.3 . . ?
C30 C31 C13 119.1(6) . 1_556 ?
C30 C31 H31 120.5 . . ?
C13 C31 H31 120.4 1_556 . ?
N9 C32 C33 123.1(6) 4_575 . ?
N9 C32 H32 118.4 4_575 . ?
C33 C32 H32 118.4 . . ?
C32 C33 C34 119.3(6) . . ?
C32 C33 H33 120.4 . . ?
C34 C33 H33 120.4 . . ?
C33 C34 C35 117.3(6) . . ?
C33 C34 C36 120.8(6) . . ?
C35 C34 C36 121.9(6) . . ?
C41 C35 C34 120.0(6) 4_575 . ?
C41 C35 H35 120.0 4_575 . ?
C34 C35 H35 120.0 . . ?
C37 C36 C39 117.0(6) . . ?
C37 C36 C34 123.0(6) . . ?
C39 C36 C34 120.0(6) . . ?
C36 C37 C38 120.7(6) . . ?
C36 C37 H37 119.7 . . ?
C38 C37 H37 119.7 . . ?
N7 C38 C37 122.1(6) . . ?
N7 C38 H38 119.0 . . ?
C37 C38 H38 118.9 . . ?
C40 C39 C36 119.7(6) . . ?
C40 C39 H39 120.2 . . ?
C36 C39 H39 120.2 . . ?
N7 C40 C39 122.7(6) . . ?
N7 C40 H40 118.6 . . ?
C39 C40 H40 118.7 . . ?
N9 C41 C35 123.0(6) . 4_576 ?
N9 C41 H41 118.5 . . ?
C35 C41 H41 118.5 4_576 . ?
O6 C42 O5 127.5(6) . . ?
O6 C42 C45 117.1(5) . 2_656 ?
O5 C42 C45 115.4(5) . 2_656 ?
O1 C43 O2 127.5(6) . . ?
O1 C43 C44 117.0(6) . . ?
O2 C43 C44 115.5(5) . . ?
N5 C44 C48 121.8(6) . . ?
N5 C44 C43 114.4(5) . . ?
C48 C44 C43 123.8(6) . . ?
N5 C45 C46 122.0(6) . . ?
N5 C45 C42 114.3(5) . 2_656 ?
C46 C45 C42 123.6(6) . 2_656 ?
C45 C46 C47 118.0(7) . . ?
C45 C46 H46 121.0 . . ?
C47 C46 H46 121.0 . . ?
C48 C47 C46 120.0(7) . . ?
C48 C47 H47 120.0 . . ?
C46 C47 H47 120.0 . . ?
C47 C48 C44 118.1(6) . . ?
C47 C48 H48 120.9 . . ?
C44 C48 H48 121.0 . . ?
O4 C49 O3 126.3(7) . . ?
O4 C49 C50 118.1(6) . . ?
O3 C49 C50 115.5(5) . . ?
N6 C50 C51 120.9(8) . . ?
N6 C50 C49 114.1(6) . . ?
C51 C50 C49 124.9(7) . . ?
C52 C51 C50 118.9(9) . . ?
C52 C51 H51 120.6 . . ?
C50 C51 H51 120.6 . . ?
C51 C52 C51 120.5(12) . 2_656 ?
C51 C52 H52 119.8 . . ?
C51 C52 H52 119.8 2_656 . ?
C16 N1 C17 116.7(5) . . ?
C16 N1 Cu1 120.1(5) . . ?
C17 N1 Cu1 122.7(4) . . ?
C19 N2 C20 117.5(5) . . ?
C19 N2 Cu1 122.7(4) . . ?
C20 N2 Cu1 119.3(4) . . ?
C27 N3 C26 116.5(5) . . ?
C27 N3 Cu2 120.8(5) . . ?
C26 N3 Cu2 122.7(5) . . ?
C30 N4 C29 117.7(5) . . ?
C30 N4 Cu2 122.0(4) . . ?
C29 N4 Cu2 120.2(4) . . ?
C44 N5 C45 120.1(5) . . ?
C44 N5 Gd2 119.2(4) . . ?
C45 N5 Gd2 118.8(4) . . ?
C50 N6 C50 119.9(8) . 2_656 ?
C50 N6 Gd2 120.0(4) . . ?
C50 N6 Gd2 120.0(4) 2_656 . ?
C38 N7 C40 117.9(5) . . ?
C38 N7 Cu3 125.3(5) . . ?
C40 N7 Cu3 116.2(4) . . ?
C8 N8 C8 120.1(7) . 2 ?
C8 N8 Gd1 119.9(4) . . ?
C8 N8 Gd1 119.9(4) 2 . ?
C41 N9 C32 117.2(5) . 4_576 ?
C41 N9 Cu3 121.4(4) . . ?
C32 N9 Cu3 121.4(4) 4_576 . ?
C1 N10 C5 119.4(5) . . ?
C1 N10 Gd1 120.5(4) . . ?
C5 N10 Gd1 119.8(4) . . ?
C43 O1 Cu2 139.6(5) . . ?
C43 O2 Gd2 125.0(4) . . ?
C49 O3 Gd2 124.2(4) . . ?
C42 O5 Gd2 125.5(4) . . ?
C42 O6 Cu3 148.9(4) . . ?
C11 O7 Gd1 123.9(4) . . ?
C11 O8 Cu1 103.5(4) . . ?
C6 O9 Gd1 125.3(4) . . ?
C7 O11 Gd1 124.1(4) . . ?
H1W O13 H2W 115(8) . . ?
H3W O14 H4W 116(7) . . ?
H5W O15 H6W 113(8) . . ?
H7W O16 H8W 114(8) . . ?

loop_
_geom_bond_atom_site_label_1
_geom_bond_atom_site_label_2
_geom_bond_distance
_geom_bond_site_symmetry_2
_geom_bond_publ_flag
Cu1 N1 1.909(5) . ?
Cu1 N2 1.913(5) . ?
Cu1 O8 2.212(4) . ?
Cu2 N3 1.905(5) . ?
Cu2 N4 1.918(5) . ?
Cu2 O1 2.234(5) . ?
Cu3 N9 1.897(5) . ?
Cu3 N7 1.912(5) . ?
Cu3 O6 2.251(4) . ?
Gd1 O9 2.369(4) . ?
Gd1 O9 2.369(4) 2 ?
Gd1 O11 2.384(4) . ?
Gd1 O11 2.384(4) 2 ?
Gd1 O7 2.389(4) . ?
Gd1 O7 2.389(4) 2 ?
Gd1 N10 2.448(5) 2 ?
Gd1 N10 2.448(5) . ?
Gd1 N8 2.459(7) . ?
Gd2 O3 2.368(4) . ?
Gd2 O3 2.368(4) 2_656 ?
Gd2 O5 2.382(4) 2_656 ?
Gd2 O5 2.382(4) . ?
Gd2 O2 2.405(4) 2_656 ?
Gd2 O2 2.405(4) . ?
Gd2 N6 2.432(8) . ?
Gd2 N5 2.479(5) . ?
Gd2 N5 2.479(5) 2_656 ?
C1 N10 1.330(8) . ?
C1 C2 1.382(9) . ?
C1 C7 1.505(10) 2 ?
C2 C3 1.383(11) . ?
C2 H2 0.9300 . ?
C3 C4 1.389(11) . ?
C3 H3 0.9300 . ?
C4 C5 1.376(9) . ?
C4 H4 0.9300 . ?
C5 N10 1.333(8) . ?
C5 C6 1.502(9) . ?
C6 O10 1.238(7) . ?
C6 O9 1.265(8) . ?
C7 O11 1.245(8) . ?
C7 O12 1.254(8) . ?
C7 C1 1.505(10) 2 ?
C8 N8 1.317(7) . ?
C8 C9 1.382(9) . ?
C8 C11 1.497(8) . ?
C9 C10 1.367(9) . ?
C9 H9 0.9300 . ?
C10 C9 1.367(9) 2 ?
C10 H10 0.9300 . ?
C11 O7 1.249(7) . ?
C11 O8 1.252(7) . ?
C12 C29 1.374(8) 1_554 ?
C12 C13 1.380(9) . ?
C12 H12 0.9300 . ?
C13 C31 1.384(9) 1_554 ?
C13 C14 1.493(8) . ?
C14 C15 1.388(9) . ?
C14 C18 1.391(9) . ?
C15 C16 1.367(9) . ?
C15 H15 0.9300 . ?
C16 N1 1.337(9) . ?
C16 H16 0.9300 . ?
C17 N1 1.339(9) . ?
C17 C18 1.358(9) . ?
C17 H17 0.9300 . ?
C18 H18 0.9300 . ?
C19 N2 1.332(8) . ?
C19 C22 1.379(8) . ?
C19 H19 0.9300 . ?
C20 N2 1.336(8) . ?
C20 C21 1.376(8) . ?
C20 H20 0.9300 . ?
C21 C23 1.380(8) . ?
C21 H21 0.9300 . ?
C22 C23 1.384(9) . ?
C22 H22 0.9300 . ?
C23 C24 1.478(8) . ?
C24 C28 1.374(9) . ?
C24 C25 1.390(8) . ?
C25 C26 1.375(8) . ?
C25 H25 0.9300 . ?
C26 N3 1.347(9) . ?
C26 H26 0.9300 . ?
C27 N3 1.339(8) . ?
C27 C28 1.366(8) . ?
C27 H27 0.9300 . ?
C28 H28 0.9300 . ?
C29 N4 1.347(8) . ?
C29 C12 1.374(8) 1_556 ?
C29 H29 0.9300 . ?
C30 N4 1.326(9) . ?
C30 C31 1.373(9) . ?
C30 H30 0.9300 . ?
C31 C13 1.384(9) 1_556 ?
C31 H31 0.9300 . ?
C32 N9 1.342(8) 4_575 ?
C32 C33 1.377(8) . ?
C32 H32 0.9300 . ?
C33 C34 1.381(9) . ?
C33 H33 0.9300 . ?
C34 C35 1.387(9) . ?
C34 C36 1.487(8) . ?
C35 C41 1.366(9) 4_575 ?
C35 H35 0.9300 . ?
C36 C37 1.366(9) . ?
C36 C39 1.392(9) . ?
C37 C38 1.367(8) . ?
C37 H37 0.9300 . ?
C38 N7 1.328(8) . ?
C38 H38 0.9300 . ?
C39 C40 1.355(9) . ?
C39 H39 0.9300 . ?
C40 N7 1.343(9) . ?
C40 H40 0.9300 . ?
C41 N9 1.331(8) . ?
C41 C35 1.366(9) 4_576 ?
C41 H41 0.9300 . ?
C42 O6 1.235(7) . ?
C42 O5 1.238(7) . ?
C42 C45 1.516(8) 2_656 ?
C43 O1 1.231(8) . ?
C43 O2 1.244(8) . ?
C43 C44 1.511(9) . ?
C44 N5 1.321(8) . ?
C44 C48 1.391(9) . ?
C45 N5 1.321(8) . ?
C45 C46 1.380(9) . ?
C45 C42 1.516(8) 2_656 ?
C46 C47 1.385(11) . ?
C46 H46 0.9300 . ?
C47 C48 1.367(11) . ?
C47 H47 0.9300 . ?
C48 H48 0.9300 . ?
C49 O4 1.244(8) . ?
C49 O3 1.261(8) . ?
C49 C50 1.498(10) . ?
C50 N6 1.334(8) . ?
C50 C51 1.368(11) . ?
C51 C52 1.355(11) . ?
C51 H51 0.9300 . ?
C52 C51 1.355(11) 2_656 ?
C52 H52 0.9300 . ?
N6 C50 1.334(8) 2_656 ?
N8 C8 1.317(7) 2 ?
N9 C32 1.342(8) 4_576 ?
O13 H1W 0.82(8) . ?
O13 H2W 0.82(8) . ?
O14 H3W 0.82(6) . ?
O14 H4W 0.82(5) . ?
O15 H5W 0.84(4) . ?
O15 H6W 0.86(7) . ?
O16 H7W 0.82(4) . ?
O16 H8W 0.82(8) . ?
